data_9017796
loop_
_publ_author_name
'Chukanov, N. V.'
'Aksenov, S. M.'
'Rastsvetaeva, R. K.'
'Belakovskiy, D. I.'
'Gottlicher, J.'
'Britvin, S. N.'
'Mockel, S.'

_publ_section_title
;
 Christofschaferite-(Ce), (Ce,La,Ca)4Mn2+(Ti,Fe3+)3(Fe3+,Fe2+,Ti)(Si2O7)2O8,
 a new chevkinite-group mineral from the Eifel area, Germany
;
_journal_name_full 'New Data on Minerals. Moscow'
_journal_page_first 31
_journal_page_last 40
_journal_volume 47
_journal_year 2012
_chemical_compound_source 'near Eifel, Germany'
_chemical_formula_sum 'Al0.02 Ca0.568 Ce1.7 Fe1.2 La1.48 Mg0.015 Mn0.76 Nb0.09 Nd0.168 O22 Pr0.04 Si4 Ti2.935'
_chemical_name_mineral Christofschaferite-(Ce)
_space_group_IT_number 11
_space_group_name_Hall '-P 2yb'
_space_group_name_H-M_alt 'P 1 21/m 1'
_symmetry_space_group_name_H-M 'P 1 21/m 1'
_cell_angle_alpha 90
_cell_angle_beta 100.580
_cell_angle_gamma 90
_cell_formula_units_Z 2
_cell_length_a 13.3722
_cell_length_b 5.7434
_cell_length_c 11.0862
_cell_volume 836.966
_database_code_amcsd 0020048
_exptl_crystal_density_diffrn 4.838
_cod_data_source_file inputs/fixed/downloads/19/19150.cif
_cod_data_source_block 19150
_cod_original_formula_sum 'Ce1.7 La1.48 Nd.168 Pr.04 Ca.568 Mn.76 Fe1.2 Ti2.935 Nb.09 Mg.015 Al.02 Si4 O22'
_cod_database_code 9017796

loop_
_space_group_symop_operation_xyz
x,y,z
x,1/2-y,z
-x,1/2+y,-z
-x,-y,-z

loop_
_atom_site_aniso_label
_atom_site_aniso_U_11
_atom_site_aniso_U_22
_atom_site_aniso_U_33
_atom_site_aniso_U_12
_atom_site_aniso_U_13
_atom_site_aniso_U_23
CeA1 0.00750 0.00310 0.00720 0.00000 0.00130 0.00000
LaA1 0.00750 0.00310 0.00720 0.00000 0.00130 0.00000
NdA1 0.00750 0.00310 0.00720 0.00000 0.00130 0.00000
PrA1 0.00750 0.00310 0.00720 0.00000 0.00130 0.00000
CaA1 0.00750 0.00310 0.00720 0.00000 0.00130 0.00000
CeA2 0.00460 0.00390 0.00510 0.00000 0.00120 0.00000
LaA2 0.00460 0.00390 0.00510 0.00000 0.00120 0.00000
NdA2 0.00460 0.00390 0.00510 0.00000 0.00120 0.00000
PrA2 0.00460 0.00390 0.00510 0.00000 0.00120 0.00000
CaA2 0.00460 0.00390 0.00510 0.00000 0.00120 0.00000
CeA3 0.00960 0.04040 0.00790 0.00000 0.00140 0.00000
LaA3 0.00960 0.04040 0.00790 0.00000 0.00140 0.00000
NdA3 0.00960 0.04040 0.00790 0.00000 0.00140 0.00000
PrA3 0.00960 0.04040 0.00790 0.00000 0.00140 0.00000
CaA3 0.00960 0.04040 0.00790 0.00000 0.00140 0.00000
CeA4 0.00420 0.10080 0.00450 0.00000 0.00140 0.00000
LaA4 0.00420 0.10080 0.00450 0.00000 0.00140 0.00000
NdA4 0.00420 0.10080 0.00450 0.00000 0.00140 0.00000
PrA4 0.00420 0.10080 0.00450 0.00000 0.00140 0.00000
CaA4 0.00420 0.10080 0.00450 0.00000 0.00140 0.00000
Mn2+M1 0.00900 0.00810 0.00480 0.00000 0.00020 0.00000
Fe2+M1 0.00900 0.00810 0.00480 0.00000 0.00020 0.00000
TiM2 0.00580 0.01240 0.00320 -0.00660 0.00020 0.00050
Fe2+M2 0.00580 0.01240 0.00320 -0.00660 0.00020 0.00050
NbM2 0.00580 0.01240 0.00320 -0.00660 0.00020 0.00050
MgM2 0.00580 0.01240 0.00320 -0.00660 0.00020 0.00050
TiM2* 0.00680 0.01980 0.00370 -0.00950 0.00050 -0.00090
Fe2+M2* 0.00680 0.01980 0.00370 -0.00950 0.00050 -0.00090
NbM2* 0.00680 0.01980 0.00370 -0.00950 0.00050 -0.00090
MgM2* 0.00680 0.01980 0.00370 -0.00950 0.00050 -0.00090
TiM3 0.00770 0.01150 0.00820 0.00000 0.00010 0.00000
Fe2+M3 0.00770 0.01150 0.00820 0.00000 0.00010 0.00000
NbM3 0.00770 0.01150 0.00820 0.00000 0.00010 0.00000
MgM3 0.00770 0.01150 0.00820 0.00000 0.00010 0.00000
Fe3+M4 0.00860 0.01600 0.00620 0.00000 0.00200 0.00000
Fe2+M4 0.00860 0.01600 0.00620 0.00000 0.00200 0.00000
TiM4 0.00860 0.01600 0.00620 0.00000 0.00200 0.00000
AlM4 0.00860 0.01600 0.00620 0.00000 0.00200 0.00000
Si1 0.00330 0.00620 0.00380 0.00000 -0.00010 0.00000
Si2 0.00520 0.00770 0.00420 0.00000 -0.00020 0.00000
Si3 0.00660 0.00700 0.00310 0.00000 0.00130 0.00000
Si4 0.00720 0.00700 0.00330 0.00000 0.00060 0.00000
O1 0.00600 0.00900 0.00800 0.00000 0.00400 0.00000
O2 0.00800 0.02400 0.00900 0.00100 0.00100 -0.00400
O3 0.03100 0.03400 0.02000 0.00000 0.02200 0.00000
O4 0.00600 0.00800 0.00300 0.00000 -0.00100 0.00000
O5 0.00500 0.03400 0.00900 0.00000 0.00200 0.00000
O6 0.02500 0.00800 0.00700 0.00800 0.00100 -0.00200
O7 0.01700 0.01300 0.01600 0.00000 0.01500 0.00000
O8 0.02100 0.03000 0.00500 -0.02200 0.00100 -0.00100
O9 0.00400 0.00300 0.01200 0.00000 -0.00100 0.00000
O10 0.01700 0.01300 0.00500 -0.01100 0.00200 0.00100
O11 0.00700 0.01700 0.00700 0.00400 0.00100 0.00200
O12 0.01300 0.02500 0.00700 0.00000 0.00100 0.00000
O13 0.00300 0.00300 0.00700 0.00000 -0.00300 0.00000
O14 0.00700 0.00700 0.01400 0.00000 0.00200 0.00000
O15 0.01200 0.00900 0.00600 0.00000 -0.00300 0.00000
O16 0.02900 0.04500 0.01000 0.02800 -0.00100 0.00300

loop_
_atom_site_label
_atom_site_fract_x
_atom_site_fract_y
_atom_site_fract_z
_atom_site_occupancy
_atom_site_U_iso_or_equiv
CeA1 0.39299 -0.25000 0.26638 0.42500 0.00593
LaA1 0.39299 -0.25000 0.26638 0.37000 0.00593
NdA1 0.39299 -0.25000 0.26638 0.04200 0.00593
PrA1 0.39299 -0.25000 0.26638 0.01000 0.00593
CaA1 0.39299 -0.25000 0.26638 0.14200 0.00593
CeA2 0.81886 -0.25000 0.73890 0.42500 0.00448
LaA2 0.81886 -0.25000 0.73890 0.37000 0.00448
NdA2 0.81886 -0.25000 0.73890 0.04200 0.00448
PrA2 0.81886 -0.25000 0.73890 0.01000 0.00448
CaA2 0.81886 -0.25000 0.73890 0.14200 0.00448
CeA3 0.10733 -0.25000 0.73407 0.42500 0.01930
LaA3 0.10733 -0.25000 0.73407 0.37000 0.01930
NdA3 0.10733 -0.25000 0.73407 0.04200 0.01930
PrA3 0.10733 -0.25000 0.73407 0.01000 0.01930
CaA3 0.10733 -0.25000 0.73407 0.14200 0.01930
CeA4 0.68134 -0.25000 0.26116 0.42500 0.03640
LaA4 0.68134 -0.25000 0.26116 0.37000 0.03640
NdA4 0.68134 -0.25000 0.26116 0.04200 0.03640
PrA4 0.68134 -0.25000 0.26116 0.01000 0.03640
CaA4 0.68134 -0.25000 0.26116 0.14200 0.03640
Mn2+M1 0.24991 -0.25000 0.49998 0.76000 0.00750
Fe2+M1 0.24991 -0.25000 0.49998 0.26000 0.00750
TiM2 0.00000 0.00000 0.00000 0.89500 0.00720
Fe2+M2 0.00000 0.00000 0.00000 0.07000 0.00720
NbM2 0.00000 0.00000 0.00000 0.03000 0.00720
MgM2 0.00000 0.00000 0.00000 0.00500 0.00720
TiM2* 0.50000 0.00000 0.00000 0.89500 0.01020
Fe2+M2* 0.50000 0.00000 0.00000 0.07000 0.01020
NbM2* 0.50000 0.00000 0.00000 0.03000 0.01020
MgM2* 0.50000 0.00000 0.00000 0.00500 0.01020
TiM3 0.24994 -0.25000 0.00033 0.89500 0.00940
Fe2+M3 0.24994 -0.25000 0.00033 0.07000 0.00940
NbM3 0.24994 -0.25000 0.00033 0.03000 0.00940
MgM3 0.24994 -0.25000 0.00033 0.00500 0.00940
Fe3+M4 0.74998 -0.25000 0.00015 0.48000 0.01020
Fe2+M4 0.74998 -0.25000 0.00015 0.25000 0.01020
TiM4 0.74998 -0.25000 0.00015 0.25000 0.01020
AlM4 0.74998 -0.25000 0.00015 0.02000 0.01020
Si1 0.05040 -0.25000 0.26720 1.00000 0.00460
Si2 0.44940 -0.25000 0.73260 1.00000 0.00580
Si3 0.89490 -0.25000 0.45370 1.00000 0.00550
Si4 0.60500 -0.25000 0.54650 1.00000 0.00590
O1 0.89680 -0.25000 0.97700 1.00000 0.00730
O2 0.77250 -0.00350 0.12550 1.00000 0.01330
O3 0.51290 -0.25000 0.62310 1.00000 0.02620
O4 0.93680 -0.25000 0.59740 1.00000 0.00620
O5 0.60520 -0.25000 0.02330 1.00000 0.01600
O6 0.67570 -0.02500 0.59520 1.00000 0.01360
O7 0.98480 -0.25000 0.37490 1.00000 0.01370
O8 0.52110 0.01260 0.18520 1.00000 0.01890
O9 0.40230 -0.25000 0.01000 1.00000 0.00660
O10 0.02000 -0.01520 0.18500 1.00000 0.01190
O11 0.72730 -0.00470 0.87410 1.00000 0.01040
O12 0.56320 -0.25000 0.40230 1.00000 0.01520
O13 0.33270 -0.25000 0.67780 1.00000 0.00460
O14 0.09890 -0.25000 -0.00990 1.00000 0.00930
O15 0.16890 -0.25000 0.32050 1.00000 0.00960
O16 0.17390 0.02610 0.59600 1.00000 0.02840

loop_
_cod_changelog_entry_id
_cod_changelog_entry_author
_cod_changelog_entry_date
_cod_changelog_entry_text
1
;cod-tools version 3.10.1
Id: cif_fix_AMCSD_aniso_labels 10200 2024-08-01 14:09:44Z saulius
;
2024-08-02T12:21:58+03:00
;Changed the following '_atom_site_aniso_label' values:
'TiM2'' -> 'TiM2*'
'Fe2+M2'' -> 'Fe2+M2*'
'NbM2'' -> 'NbM2*'
'MgM2'' -> 'MgM2*'
;

loop_
_cod_related_entry_id
_cod_related_entry_database
_cod_related_entry_code
1 AMCSD 0020048
